data_4129142
loop_
_publ_author_name
'Wilde, Justin H.'
'Smith, Jacob A.'
'Dickie, Diane A.'
'Harman, W. Dean'

_publ_section_title
;
 Molybdenum-Promoted Synthesis of Isoquinuclidines with Bridgehead
 CF<sub>3</sub> Groups.
;
_journal_issue 47
_journal_name_full 'Journal of the American Chemical Society'
_journal_page_first 18890
_journal_page_last 18899
_journal_paper_doi 10.1021/jacs.9b10781
_journal_volume 141
_journal_year 2019
_chemical_formula_sum 'C20 H18 F6 N2 O3'
_chemical_formula_weight 448.36
_space_group_crystal_system triclinic
_space_group_IT_number 2
_space_group_name_Hall '-P 1'
_space_group_name_H-M_alt 'P -1'
_atom_sites_solution_hydrogens geom
_atom_sites_solution_primary dual
_cell_angle_alpha 101.568(3)
_cell_angle_beta 97.159(3)
_cell_angle_gamma 110.427(3)
_cell_formula_units_Z 4
_cell_length_a 11.0432(11)
_cell_length_b 11.4785(11)
_cell_length_c 16.9996(16)
_cell_measurement_reflns_used 9688
_cell_measurement_temperature 100.(2)
_cell_measurement_theta_max 30.5191
_cell_measurement_theta_min 2.4921
_cell_volume 1933.4(3)
_computing_cell_refinement 'SAINT V8.38A (Bruker AXS Inc., 2017)'
_computing_data_collection 'Bruker Instrument Service v2017.5.0.0'
_computing_data_reduction 'SAINT V8.38A (Bruker AXS Inc., 2017)'
_computing_structure_refinement 'SHELXL-2018/3 (Sheldrick, 2018)'
_computing_structure_solution 'SHELXT 2014/5 (Sheldrick, 2014)'
_diffrn_ambient_temperature 100.(2)
_diffrn_detector_area_resol_mean 8.3333
_diffrn_measured_fraction_theta_full 0.999
_diffrn_measured_fraction_theta_max 0.999
_diffrn_measurement_device_type 'Bruker Kappa APEXII CCD'
_diffrn_measurement_method '\f and \w scans'
_diffrn_radiation_monochromator graphite
_diffrn_radiation_type 'Mo K\a'
_diffrn_radiation_wavelength 0.71073
_diffrn_reflns_av_R_equivalents 0.0282
_diffrn_reflns_av_unetI/netI 0.0168
_diffrn_reflns_limit_h_max 15
_diffrn_reflns_limit_h_min -15
_diffrn_reflns_limit_k_max 16
_diffrn_reflns_limit_k_min -16
_diffrn_reflns_limit_l_max 24
_diffrn_reflns_limit_l_min -24
_diffrn_reflns_number 76270
_diffrn_reflns_theta_full 30.56
_diffrn_reflns_theta_max 30.56
_diffrn_reflns_theta_min 1.96
_diffrn_source 'fine-focus sealed tube'
_exptl_absorpt_coefficient_mu 0.142
_exptl_absorpt_correction_T_max 0.97
_exptl_absorpt_correction_T_min 0.93
_exptl_absorpt_correction_type multi-scan
_exptl_absorpt_process_details
;
SADABS-2016/2 - Bruker AXS area detector scaling and absorption correction
;
_exptl_crystal_colour colourless
_exptl_crystal_density_diffrn 1.540
_exptl_crystal_density_method 'not measured'
_exptl_crystal_description block
_exptl_crystal_F_000 920
_exptl_crystal_size_max 0.613
_exptl_crystal_size_mid 0.390
_exptl_crystal_size_min 0.228
_refine_diff_density_max 0.545
_refine_diff_density_min -0.359
_refine_ls_extinction_method none
_refine_ls_goodness_of_fit_ref 1.053
_refine_ls_hydrogen_treatment constr
_refine_ls_matrix_type full
_refine_ls_number_parameters 563
_refine_ls_number_reflns 11852
_refine_ls_number_restraints 0
_refine_ls_restrained_S_all 1.053
_refine_ls_R_factor_all 0.0503
_refine_ls_R_factor_gt 0.0407
_refine_ls_shift/su_max 0.001
_refine_ls_shift/su_mean 0.000
_refine_ls_structure_factor_coef Fsqd
_refine_ls_weighting_details 'w=1/[\s^2^(Fo^2^)+(0.0576P)^2^+1.0104P] where P=(Fo^2^+2Fc^2^)/3'
_refine_ls_weighting_scheme calc
_refine_ls_wR_factor_gt 0.1092
_refine_ls_wR_factor_ref 0.1179
_reflns_number_gt 10039
_reflns_number_total 11852
_reflns_threshold_expression 'I > 2\s(I)'
_cod_data_source_file ja9b10781_si_002.cif
_cod_data_source_block 18
_cod_depositor_comments
;
The following automatic conversions were performed:

data item '_exptl_absorpt_correction_type' value 'Multi-Scan' was
changed to 'multi-scan' in accordance with the
/home/data/users/saulius/crontab/automatic-downloads/rss-feeds/ACS/lib/dictionaries/cif_core.dic
dictionary named 'cif_core.dic' version 2.4.2 last updated on
2011-04-26.

Automatic conversion script
Id: cif_fix_values 6909 2019-04-08 15:41:33Z antanas 

 Adding full bibliography for 4129132--4129146.cif.
;
_cod_database_code 4129142

loop_
_space_group_symop_operation_xyz
'x, y, z'
'-x, -y, -z'

loop_
_atom_site_type_symbol
_atom_site_label
_atom_site_fract_x
_atom_site_fract_y
_atom_site_fract_z
_atom_site_U_iso_or_equiv
_atom_site_adp_type
_atom_site_calc_flag
_atom_site_refinement_flags_adp
_atom_site_refinement_flags_posn
_atom_site_occupancy
F F1 0.36448(8) -0.16451(7) 0.10304(5) 0.02217(15) Uani d . . 1
F F2 0.19981(7) -0.11275(7) 0.12519(5) 0.02216(15) Uani d . . 1
F F3 0.27191(8) -0.09624(7) 0.01385(4) 0.02235(15) Uani d . . 1
F F4 0.77710(11) 0.94713(9) 0.09502(5) 0.0376(2) Uani d . . 1
F F5 0.95666(9) 0.95364(9) 0.16484(7) 0.0410(2) Uani d . . 1
F F6 0.87285(9) 1.08925(8) 0.21051(5) 0.03244(19) Uani d . . 1
F F7 0.79375(9) 0.96321(8) 0.62040(5) 0.02940(18) Uani d . . 1
F F8 0.82143(9) 0.81908(8) 0.67591(5) 0.02729(17) Uani d . . 1
F F9 0.98548(8) 0.95500(8) 0.64251(5) 0.02822(17) Uani d . . 1
F F10 0.98112(9) 0.24115(8) 0.07811(6) 0.03301(19) Uani d . . 1
F F11 1.06767(11) 0.32750(10) -0.01224(6) 0.0442(3) Uani d . . 1
F F12 0.91342(10) 0.37566(10) 0.03445(6) 0.0367(2) Uani d . . 1
O O1 0.42472(9) -0.09557(8) 0.27612(6) 0.02264(18) Uani d . . 1
O O2 0.73054(9) 0.31490(9) 0.36883(6) 0.02092(17) Uani d . . 1
O O3 0.77208(9) 0.89181(8) 0.21280(5) 0.02173(18) Uani d . . 1
O O4 0.54075(11) 0.78016(12) 0.56272(6) 0.0346(2) Uani d . . 1
O O5 0.47891(10) 0.51279(10) 0.31174(6) 0.0300(2) Uani d . . 1
O O6 1.11735(10) 0.44738(10) 0.11128(6) 0.0290(2) Uani d . . 1
N N1 0.59920(10) 0.09904(9) 0.32725(6) 0.01557(17) Uani d . . 1
N N2 0.36285(9) 0.15083(9) 0.10219(6) 0.01519(17) Uani d . . 1
N N3 0.48710(10) 0.65301(11) 0.43117(7) 0.0218(2) Uani d . . 1
N N4 0.92864(10) 0.73953(10) 0.52356(6) 0.01773(18) Uani d . . 1
C C1 0.47629(11) 0.01712(11) 0.27815(7) 0.01564(19) Uani d . . 1
C C2 0.63120(11) 0.22610(11) 0.32665(7) 0.01525(19) Uani d . . 1
C C3 0.52404(11) 0.23466(10) 0.26599(6) 0.01392(18) Uani d . . 1
H H3 0.482261 0.290084 0.295244 0.017 Uiso calc U R 1
C C4 0.57768(11) 0.28868(10) 0.19544(7) 0.01576(19) Uani d . . 1
H H4 0.646937 0.377874 0.21678 0.019 Uiso calc U R 1
C C5 0.63065(11) 0.19805(11) 0.14853(7) 0.0171(2) Uani d . . 1
H H5 0.719391 0.224179 0.141548 0.021 Uiso calc U R 1
C C6 0.54200(11) 0.07811(11) 0.11774(7) 0.01591(19) Uani d . . 1
H H6 0.561516 0.010537 0.087058 0.019 Uiso calc U R 1
C C7 0.40685(11) 0.05975(10) 0.13638(6) 0.01368(18) Uani d . . 1
C C8 0.42164(10) 0.09507(10) 0.23220(6) 0.01370(18) Uani d . . 1
H H8 0.334741 0.09011 0.245787 0.016 Uiso calc U R 1
C C9 0.67657(13) 0.05706(12) 0.38247(8) 0.0225(2) Uani d . . 1
H H9A 0.65871 0.076606 0.437604 0.034 Uiso calc U R 1
H H9B 0.770856 0.102259 0.384634 0.034 Uiso calc U R 1
H H9C 0.652305 -0.035995 0.362395 0.034 Uiso calc U R 1
C C10 0.30995(11) -0.07847(11) 0.09463(7) 0.0168(2) Uani d . . 1
C C11 0.22667(12) 0.13945(12) 0.10294(8) 0.0215(2) Uani d . . 1
H H11A 0.165259 0.053139 0.070937 0.032 Uiso calc U R 1
H H11B 0.209215 0.204106 0.078701 0.032 Uiso calc U R 1
H H11C 0.214451 0.153511 0.159703 0.032 Uiso calc U R 1
C C12 0.45655(11) 0.28648(10) 0.13828(7) 0.01591(19) Uani d . . 1
H H12 0.411267 0.332647 0.172325 0.019 Uiso calc U R 1
C C13 0.49224(13) 0.35265(11) 0.06944(7) 0.0200(2) Uani d . . 1
H H13A 0.546526 0.315155 0.039022 0.024 Uiso calc U R 1
H H13B 0.410252 0.336666 0.030356 0.024 Uiso calc U R 1
C C14 0.56792(12) 0.49607(11) 0.10371(7) 0.0181(2) Uani d . . 1
C C15 0.70531(13) 0.55086(12) 0.11490(8) 0.0217(2) Uani d . . 1
H H15 0.751481 0.497491 0.097879 0.026 Uiso calc U R 1
C C16 0.77632(12) 0.68219(12) 0.15049(8) 0.0218(2) Uani d . . 1
H H16 0.869992 0.718403 0.158849 0.026 Uiso calc U R 1
C C17 0.70661(12) 0.75833(11) 0.17332(7) 0.0176(2) Uani d . . 1
C C18 0.57062(12) 0.70759(12) 0.16397(8) 0.0203(2) Uani d . . 1
H H18 0.524998 0.761469 0.18104 0.024 Uiso calc U R 1
C C19 0.50196(12) 0.57610(12) 0.12907(8) 0.0207(2) Uani d . . 1
H H19 0.408528 0.540164 0.122383 0.025 Uiso calc U R 1
C C20 0.84342(13) 0.96736(12) 0.17045(8) 0.0234(2) Uani d . . 1
C C21 0.56730(12) 0.71280(13) 0.50901(8) 0.0214(2) Uani d . . 1
C C22 0.53583(12) 0.57732(12) 0.38040(8) 0.0205(2) Uani d . . 1
C C23 0.66818(11) 0.58940(11) 0.42692(7) 0.0172(2) Uani d . . 1
H H23 0.66543 0.502596 0.43038 0.021 Uiso calc U R 1
C C24 0.78193(11) 0.65382(11) 0.38554(7) 0.0175(2) Uani d . . 1
H H24 0.76722 0.603895 0.327383 0.021 Uiso calc U R 1
C C25 0.79548(12) 0.79053(12) 0.39081(7) 0.0192(2) Uani d . . 1
H H25 0.787399 0.822354 0.343789 0.023 Uiso calc U R 1
C C26 0.81980(12) 0.86289(11) 0.46732(7) 0.0182(2) Uani d . . 1
H H26 0.833565 0.951612 0.479972 0.022 Uiso calc U R 1
C C27 0.82341(11) 0.79011(11) 0.53216(7) 0.01573(19) Uani d . . 1
C C28 0.68674(11) 0.67511(11) 0.51364(7) 0.0171(2) Uani d . . 1
H H28 0.685946 0.624309 0.555112 0.02 Uiso calc U R 1
C C29 0.36457(14) 0.66877(15) 0.40477(10) 0.0314(3) Uani d . . 1
H H29A 0.384387 0.747837 0.386447 0.047 Uiso calc U R 1
H H29B 0.319665 0.674406 0.450775 0.047 Uiso calc U R 1
H H29C 0.30713 0.594677 0.35932 0.047 Uiso calc U R 1
C C30 0.85611(13) 0.88171(12) 0.61818(7) 0.0208(2) Uani d . . 1
C C31 0.95380(13) 0.67115(14) 0.58398(8) 0.0251(2) Uani d . . 1
H H31A 0.874003 0.595139 0.579057 0.038 Uiso calc U R 1
H H31B 0.977591 0.728517 0.639457 0.038 Uiso calc U R 1
H H31C 1.026624 0.644107 0.573795 0.038 Uiso calc U R 1
C C32 0.90889(11) 0.66012(11) 0.43828(7) 0.0179(2) Uani d . . 1
H H32 0.897455 0.570706 0.440837 0.021 Uiso calc U R 1
C C33 1.03389(12) 0.71707(12) 0.40596(8) 0.0221(2) Uani d . . 1
H H33A 1.042386 0.803872 0.400902 0.027 Uiso calc U R 1
H H33B 1.110891 0.728372 0.447756 0.027 Uiso calc U R 1
C C34 1.04251(11) 0.64118(12) 0.32435(7) 0.0189(2) Uani d . . 1
C C35 1.12491(12) 0.70587(12) 0.27813(8) 0.0221(2) Uani d . . 1
H H35 1.167335 0.797094 0.295745 0.027 Uiso calc U R 1
C C36 1.14644(13) 0.63998(12) 0.20687(8) 0.0224(2) Uani d . . 1
H H36 1.20322 0.685401 0.176062 0.027 Uiso calc U R 1
C C37 1.08412(12) 0.50747(12) 0.18141(7) 0.0203(2) Uani d . . 1
C C38 0.99994(13) 0.43965(12) 0.22466(8) 0.0228(2) Uani d . . 1
H H38 0.957462 0.348462 0.206443 0.027 Uiso calc U R 1
C C39 0.97853(12) 0.50776(12) 0.29567(8) 0.0213(2) Uani d . . 1
H H39 0.919045 0.462202 0.325109 0.026 Uiso calc U R 1
C C40 1.02084(14) 0.35031(14) 0.05438(9) 0.0274(3) Uani d . . 1

loop_
_atom_site_aniso_label
_atom_site_aniso_U_11
_atom_site_aniso_U_22
_atom_site_aniso_U_33
_atom_site_aniso_U_12
_atom_site_aniso_U_13
_atom_site_aniso_U_23
F1 0.0267(4) 0.0143(3) 0.0248(4) 0.0084(3) 0.0040(3) 0.0036(3)
F2 0.0170(3) 0.0205(3) 0.0252(4) 0.0017(3) 0.0062(3) 0.0069(3)
F3 0.0264(4) 0.0195(3) 0.0141(3) 0.0036(3) 0.0000(3) 0.0014(3)
F4 0.0554(6) 0.0314(4) 0.0191(4) 0.0085(4) -0.0002(4) 0.0117(3)
F5 0.0280(4) 0.0307(5) 0.0649(7) 0.0075(4) 0.0193(4) 0.0152(4)
F6 0.0418(5) 0.0160(4) 0.0319(4) 0.0045(3) 0.0016(4) 0.0058(3)
F7 0.0422(5) 0.0253(4) 0.0240(4) 0.0181(4) 0.0108(3) 0.0020(3)
F8 0.0341(4) 0.0321(4) 0.0157(3) 0.0102(3) 0.0090(3) 0.0087(3)
F9 0.0269(4) 0.0264(4) 0.0203(4) 0.0015(3) 0.0023(3) 0.0000(3)
F10 0.0320(4) 0.0242(4) 0.0377(5) 0.0091(3) 0.0045(4) 0.0019(3)
F11 0.0456(6) 0.0449(6) 0.0286(5) 0.0078(4) 0.0167(4) -0.0073(4)
F12 0.0379(5) 0.0395(5) 0.0311(4) 0.0208(4) -0.0019(4) 0.0012(4)
O1 0.0274(4) 0.0163(4) 0.0226(4) 0.0052(3) 0.0037(3) 0.0083(3)
O2 0.0174(4) 0.0196(4) 0.0217(4) 0.0041(3) 0.0000(3) 0.0044(3)
O3 0.0294(5) 0.0152(4) 0.0162(4) 0.0040(3) 0.0045(3) 0.0032(3)
O4 0.0278(5) 0.0527(7) 0.0247(5) 0.0216(5) 0.0095(4) -0.0002(4)
O5 0.0259(5) 0.0290(5) 0.0273(5) 0.0121(4) -0.0052(4) -0.0057(4)
O6 0.0222(4) 0.0297(5) 0.0255(5) 0.0022(4) 0.0114(4) -0.0037(4)
N1 0.0176(4) 0.0158(4) 0.0150(4) 0.0083(3) 0.0026(3) 0.0046(3)
N2 0.0155(4) 0.0140(4) 0.0162(4) 0.0058(3) 0.0020(3) 0.0050(3)
N3 0.0157(4) 0.0265(5) 0.0230(5) 0.0099(4) 0.0034(4) 0.0030(4)
N4 0.0176(4) 0.0197(4) 0.0164(4) 0.0085(4) 0.0036(3) 0.0036(3)
C1 0.0183(5) 0.0164(5) 0.0135(4) 0.0072(4) 0.0056(4) 0.0044(4)
C2 0.0159(5) 0.0163(5) 0.0145(4) 0.0068(4) 0.0047(4) 0.0042(4)
C3 0.0163(5) 0.0133(4) 0.0122(4) 0.0061(4) 0.0028(4) 0.0029(3)
C4 0.0175(5) 0.0133(4) 0.0144(4) 0.0036(4) 0.0028(4) 0.0037(4)
C5 0.0155(5) 0.0199(5) 0.0160(5) 0.0057(4) 0.0054(4) 0.0058(4)
C6 0.0160(5) 0.0187(5) 0.0148(4) 0.0081(4) 0.0057(4) 0.0043(4)
C7 0.0145(4) 0.0133(4) 0.0132(4) 0.0052(4) 0.0034(3) 0.0034(3)
C8 0.0144(4) 0.0141(4) 0.0131(4) 0.0056(4) 0.0040(3) 0.0040(3)
C9 0.0256(6) 0.0231(6) 0.0224(5) 0.0138(5) 0.0004(4) 0.0083(4)
C10 0.0177(5) 0.0152(5) 0.0159(5) 0.0047(4) 0.0032(4) 0.0039(4)
C11 0.0173(5) 0.0249(6) 0.0251(6) 0.0104(4) 0.0035(4) 0.0088(5)
C12 0.0203(5) 0.0135(4) 0.0138(4) 0.0063(4) 0.0031(4) 0.0043(4)
C13 0.0284(6) 0.0153(5) 0.0149(5) 0.0061(4) 0.0040(4) 0.0056(4)
C14 0.0245(5) 0.0162(5) 0.0143(5) 0.0072(4) 0.0039(4) 0.0066(4)
C15 0.0249(6) 0.0192(5) 0.0241(6) 0.0101(5) 0.0098(5) 0.0068(4)
C16 0.0208(5) 0.0212(5) 0.0239(6) 0.0073(4) 0.0078(4) 0.0065(4)
C17 0.0229(5) 0.0150(5) 0.0137(5) 0.0053(4) 0.0036(4) 0.0049(4)
C18 0.0231(5) 0.0187(5) 0.0219(5) 0.0106(4) 0.0051(4) 0.0066(4)
C19 0.0196(5) 0.0194(5) 0.0239(6) 0.0077(4) 0.0034(4) 0.0078(4)
C20 0.0270(6) 0.0188(5) 0.0214(5) 0.0052(5) 0.0033(5) 0.0064(4)
C21 0.0175(5) 0.0275(6) 0.0203(5) 0.0089(4) 0.0072(4) 0.0063(4)
C22 0.0166(5) 0.0189(5) 0.0236(5) 0.0063(4) 0.0030(4) 0.0022(4)
C23 0.0152(5) 0.0166(5) 0.0196(5) 0.0063(4) 0.0034(4) 0.0038(4)
C24 0.0179(5) 0.0188(5) 0.0152(5) 0.0077(4) 0.0039(4) 0.0019(4)
C25 0.0223(5) 0.0207(5) 0.0168(5) 0.0091(4) 0.0051(4) 0.0075(4)
C26 0.0211(5) 0.0164(5) 0.0191(5) 0.0078(4) 0.0054(4) 0.0071(4)
C27 0.0182(5) 0.0178(5) 0.0128(4) 0.0084(4) 0.0043(4) 0.0039(4)
C28 0.0152(5) 0.0198(5) 0.0169(5) 0.0064(4) 0.0045(4) 0.0063(4)
C29 0.0197(6) 0.0372(7) 0.0370(7) 0.0166(5) -0.0003(5) 0.0028(6)
C30 0.0256(6) 0.0224(5) 0.0148(5) 0.0096(5) 0.0060(4) 0.0042(4)
C31 0.0242(6) 0.0292(6) 0.0252(6) 0.0134(5) 0.0016(5) 0.0107(5)
C32 0.0158(5) 0.0171(5) 0.0196(5) 0.0062(4) 0.0051(4) 0.0019(4)
C33 0.0170(5) 0.0203(5) 0.0251(6) 0.0045(4) 0.0078(4) 0.0005(4)
C34 0.0155(5) 0.0202(5) 0.0211(5) 0.0076(4) 0.0050(4) 0.0037(4)
C35 0.0217(5) 0.0171(5) 0.0259(6) 0.0058(4) 0.0063(5) 0.0043(4)
C36 0.0232(6) 0.0201(5) 0.0239(6) 0.0054(4) 0.0092(5) 0.0080(4)
C37 0.0174(5) 0.0211(5) 0.0194(5) 0.0051(4) 0.0066(4) 0.0015(4)
C38 0.0223(5) 0.0172(5) 0.0263(6) 0.0040(4) 0.0098(5) 0.0041(4)
C39 0.0203(5) 0.0209(5) 0.0235(6) 0.0062(4) 0.0094(4) 0.0080(4)
C40 0.0248(6) 0.0289(6) 0.0246(6) 0.0086(5) 0.0068(5) 0.0006(5)

loop_
_atom_type_symbol
_atom_type_description
_atom_type_scat_dispersion_real
_atom_type_scat_dispersion_imag
_atom_type_scat_source
C C 0.0033 0.0016 'International Tables Vol C Tables 4.2.6.8 and 6.1.1.4'
H H 0.0000 0.0000 'International Tables Vol C Tables 4.2.6.8 and 6.1.1.4'
F F 0.0171 0.0103 'International Tables Vol C Tables 4.2.6.8 and 6.1.1.4'
N N 0.0061 0.0033 'International Tables Vol C Tables 4.2.6.8 and 6.1.1.4'
O O 0.0106 0.0060 'International Tables Vol C Tables 4.2.6.8 and 6.1.1.4'

loop_
_geom_angle_atom_site_label_1
_geom_angle_atom_site_label_2
_geom_angle_atom_site_label_3
_geom_angle
C20 O3 C17 117.42(9)
C40 O6 C37 118.54(10)
C2 N1 C1 113.30(9)
C2 N1 C9 123.38(10)
C1 N1 C9 122.76(10)
C11 N2 C7 117.05(9)
C11 N2 C12 110.49(9)
C7 N2 C12 111.87(9)
C21 N3 C22 113.41(10)
C21 N3 C29 123.46(11)
C22 N3 C29 123.12(11)
C31 N4 C27 116.14(9)
C31 N4 C32 110.50(10)
C27 N4 C32 111.88(9)
O1 C1 N1 123.58(11)
O1 C1 C8 128.14(11)
N1 C1 C8 108.26(9)
O2 C2 N1 124.22(11)
O2 C2 C3 126.99(10)
N1 C2 C3 108.79(9)
C2 C3 C8 104.89(9)
C2 C3 C4 112.17(9)
C8 C3 C4 110.58(8)
C2 C3 H3 109.7
C8 C3 H3 109.7
C4 C3 H3 109.7
C5 C4 C12 108.34(9)
C5 C4 C3 108.56(9)
C12 C4 C3 105.53(9)
C5 C4 H4 111.4
C12 C4 H4 111.4
C3 C4 H4 111.4
C6 C5 C4 113.97(10)
C6 C5 H5 123.0
C4 C5 H5 123.0
C5 C6 C7 113.46(10)
C5 C6 H6 123.3
C7 C6 H6 123.3
N2 C7 C6 106.82(9)
N2 C7 C10 109.63(9)
C6 C7 C10 109.72(9)
N2 C7 C8 109.51(8)
C6 C7 C8 108.35(9)
C10 C7 C8 112.64(9)
C1 C8 C3 104.51(9)
C1 C8 C7 116.45(9)
C3 C8 C7 106.98(8)
C1 C8 H8 109.5
C3 C8 H8 109.5
C7 C8 H8 109.5
N1 C9 H9A 109.5
N1 C9 H9B 109.5
H9A C9 H9B 109.5
N1 C9 H9C 109.5
H9A C9 H9C 109.5
H9B C9 H9C 109.5
F3 C10 F1 106.32(9)
F3 C10 F2 107.29(9)
F1 C10 F2 106.35(9)
F3 C10 C7 111.59(9)
F1 C10 C7 111.77(9)
F2 C10 C7 113.11(9)
N2 C11 H11A 109.5
N2 C11 H11B 109.5
H11A C11 H11B 109.5
N2 C11 H11C 109.5
H11A C11 H11C 109.5
H11B C11 H11C 109.5
N2 C12 C13 109.88(9)
N2 C12 C4 109.12(9)
C13 C12 C4 113.45(10)
N2 C12 H12 108.1
C13 C12 H12 108.1
C4 C12 H12 108.1
C14 C13 C12 111.23(9)
C14 C13 H13A 109.4
C12 C13 H13A 109.4
C14 C13 H13B 109.4
C12 C13 H13B 109.4
H13A C13 H13B 108.0
C19 C14 C15 118.38(11)
C19 C14 C13 120.31(11)
C15 C14 C13 121.22(11)
C16 C15 C14 121.46(11)
C16 C15 H15 119.3
C14 C15 H15 119.3
C17 C16 C15 118.18(11)
C17 C16 H16 120.9
C15 C16 H16 120.9
C18 C17 C16 122.11(11)
C18 C17 O3 116.24(10)
C16 C17 O3 121.52(11)
C17 C18 C19 118.69(11)
C17 C18 H18 120.7
C19 C18 H18 120.7
C18 C19 C14 121.15(11)
C18 C19 H19 119.4
C14 C19 H19 119.4
F5 C20 F4 108.19(12)
F5 C20 F6 107.32(11)
F4 C20 F6 108.01(11)
F5 C20 O3 113.04(11)
F4 C20 O3 112.41(11)
F6 C20 O3 107.63(11)
O4 C21 N3 123.58(12)
O4 C21 C28 127.89(12)
N3 C21 C28 108.51(10)
O5 C22 N3 124.17(12)
O5 C22 C23 127.41(11)
N3 C22 C23 108.41(10)
C22 C23 C28 104.92(9)
C22 C23 C24 111.20(10)
C28 C23 C24 110.27(9)
C22 C23 H23 110.1
C28 C23 H23 110.1
C24 C23 H23 110.1
C25 C24 C32 107.17(9)
C25 C24 C23 109.15(9)
C32 C24 C23 105.84(9)
C25 C24 H24 111.5
C32 C24 H24 111.5
C23 C24 H24 111.5
C26 C25 C24 114.04(10)
C26 C25 H25 123.0
C24 C25 H25 123.0
C25 C26 C27 113.58(10)
C25 C26 H26 123.2
C27 C26 H26 123.2
N4 C27 C26 107.18(9)
N4 C27 C30 109.59(9)
C26 C27 C30 109.94(10)
N4 C27 C28 109.43(9)
C26 C27 C28 107.74(9)
C30 C27 C28 112.79(9)
C21 C28 C23 104.61(9)
C21 C28 C27 114.96(10)
C23 C28 C27 107.39(9)
C21 C28 H28 109.9
C23 C28 H28 109.9
C27 C28 H28 109.9
N3 C29 H29A 109.5
N3 C29 H29B 109.5
H29A C29 H29B 109.5
N3 C29 H29C 109.5
H29A C29 H29C 109.5
H29B C29 H29C 109.5
F7 C30 F9 106.21(10)
F7 C30 F8 106.51(10)
F9 C30 F8 107.30(10)
F7 C30 C27 111.88(10)
F9 C30 C27 111.73(10)
F8 C30 C27 112.81(10)
N4 C31 H31A 109.5
N4 C31 H31B 109.5
H31A C31 H31B 109.5
N4 C31 H31C 109.5
H31A C31 H31C 109.5
H31B C31 H31C 109.5
N4 C32 C33 108.18(9)
N4 C32 C24 109.25(9)
C33 C32 C24 114.30(10)
N4 C32 H32 108.3
C33 C32 H32 108.3
C24 C32 H32 108.3
C34 C33 C32 117.02(10)
C34 C33 H33A 108.0
C32 C33 H33A 108.0
C34 C33 H33B 108.0
C32 C33 H33B 108.0
H33A C33 H33B 107.3
C35 C34 C39 117.99(11)
C35 C34 C33 118.83(11)
C39 C34 C33 123.03(11)
C36 C35 C34 121.42(11)
C36 C35 H35 119.3
C34 C35 H35 119.3
C37 C36 C35 119.02(11)
C37 C36 H36 120.5
C35 C36 H36 120.5
C36 C37 C38 121.47(11)
C36 C37 O6 115.43(11)
C38 C37 O6 123.03(11)
C37 C38 C39 118.63(11)
C37 C38 H38 120.7
C39 C38 H38 120.7
C34 C39 C38 121.42(11)
C34 C39 H39 119.3
C38 C39 H39 119.3
F11 C40 F12 108.65(12)
F11 C40 F10 107.17(12)
F12 C40 F10 107.00(11)
F11 C40 O6 108.05(11)
F12 C40 O6 113.27(12)
F10 C40 O6 112.47(12)

loop_
_geom_bond_atom_site_label_1
_geom_bond_atom_site_label_2
_geom_bond_distance
F1 C10 1.3449(14)
F2 C10 1.3452(13)
F3 C10 1.3370(13)
F4 C20 1.3275(15)
F5 C20 1.3263(17)
F6 C20 1.3313(15)
F7 C30 1.3389(15)
F8 C30 1.3457(14)
F9 C30 1.3394(15)
F10 C40 1.3372(18)
F11 C40 1.3192(16)
F12 C40 1.3367(17)
O1 C1 1.2091(14)
O2 C2 1.2194(14)
O3 C20 1.3438(15)
O3 C17 1.4191(14)
O4 C21 1.2080(16)
O5 C22 1.2048(16)
O6 C40 1.3396(16)
O6 C37 1.4100(14)
N1 C2 1.3780(14)
N1 C1 1.3912(15)
N1 C9 1.4533(15)
N2 C11 1.4654(15)
N2 C7 1.4815(14)
N2 C12 1.4851(14)
N3 C21 1.3877(16)
N3 C22 1.3894(15)
N3 C29 1.4551(16)
N4 C31 1.4672(16)
N4 C27 1.4792(15)
N4 C32 1.4942(15)
C1 C8 1.5214(15)
C2 C3 1.5136(15)
C3 C8 1.5428(15)
C3 C4 1.5469(15)
C3 H3 1.0
C4 C5 1.5062(16)
C4 C12 1.5416(16)
C4 H4 1.0
C5 C6 1.3305(16)
C5 H5 0.95
C6 C7 1.5158(15)
C6 H6 0.95
C7 C10 1.5298(15)
C7 C8 1.5706(15)
C8 H8 1.0
C9 H9A 0.98
C9 H9B 0.98
C9 H9C 0.98
C11 H11A 0.98
C11 H11B 0.98
C11 H11C 0.98
C12 C13 1.5377(16)
C12 H12 1.0
C13 C14 1.5105(16)
C13 H13A 0.99
C13 H13B 0.99
C14 C19 1.3953(17)
C14 C15 1.3957(18)
C15 C16 1.3944(17)
C15 H15 0.95
C16 C17 1.3840(17)
C16 H16 0.95
C17 C18 1.3830(17)
C18 C19 1.3909(17)
C18 H18 0.95
C19 H19 0.95
C21 C28 1.5228(17)
C22 C23 1.5190(17)
C23 C28 1.5445(16)
C23 C24 1.5492(16)
C23 H23 1.0
C24 C25 1.5064(17)
C24 C32 1.5377(17)
C24 H24 1.0
C25 C26 1.3332(16)
C25 H25 0.95
C26 C27 1.5154(16)
C26 H26 0.95
C27 C30 1.5365(16)
C27 C28 1.5633(16)
C28 H28 1.0
C29 H29A 0.98
C29 H29B 0.98
C29 H29C 0.98
C31 H31A 0.98
C31 H31B 0.98
C31 H31C 0.98
C32 C33 1.5291(16)
C32 H32 1.0
C33 C34 1.5162(17)
C33 H33A 0.99
C33 H33B 0.99
C34 C35 1.3919(17)
C34 C39 1.3934(17)
C35 C36 1.3877(17)
C35 H35 0.95
C36 C37 1.3804(17)
C36 H36 0.95
C37 C38 1.3804(17)
C38 C39 1.3950(17)
C38 H38 0.95
C39 H39 0.95

loop_
_geom_torsion_atom_site_label_1
_geom_torsion_atom_site_label_2
_geom_torsion_atom_site_label_3
_geom_torsion_atom_site_label_4
_geom_torsion
C2 N1 C1 O1 -172.96(11)
C9 N1 C1 O1 -1.32(17)
C2 N1 C1 C8 5.46(12)
C9 N1 C1 C8 177.10(10)
C1 N1 C2 O2 175.66(11)
C9 N1 C2 O2 4.08(18)
C1 N1 C2 C3 -4.41(12)
C9 N1 C2 C3 -175.98(10)
O2 C2 C3 C8 -178.59(11)
N1 C2 C3 C8 1.48(11)
O2 C2 C3 C4 61.34(15)
N1 C2 C3 C4 -118.59(10)
C2 C3 C4 C5 62.06(11)
C8 C3 C4 C5 -54.64(11)
C2 C3 C4 C12 178.03(9)
C8 C3 C4 C12 61.33(11)
C12 C4 C5 C6 -56.30(13)
C3 C4 C5 C6 57.83(13)
C4 C5 C6 C7 0.39(14)
C11 N2 C7 C6 172.17(9)
C12 N2 C7 C6 -58.89(11)
C11 N2 C7 C10 53.35(12)
C12 N2 C7 C10 -177.71(9)
C11 N2 C7 C8 -70.70(12)
C12 N2 C7 C8 58.24(11)
C5 C6 C7 N2 58.04(12)
C5 C6 C7 C10 176.81(10)
C5 C6 C7 C8 -59.85(12)
O1 C1 C8 C3 174.21(11)
N1 C1 C8 C3 -4.12(11)
O1 C1 C8 C7 -68.05(15)
N1 C1 C8 C7 113.63(10)
C2 C3 C8 C1 1.58(10)
C4 C3 C8 C1 122.70(9)
C2 C3 C8 C7 -122.48(9)
C4 C3 C8 C7 -1.35(11)
N2 C7 C8 C1 -175.53(9)
C6 C7 C8 C1 -59.37(12)
C10 C7 C8 C1 62.20(12)
N2 C7 C8 C3 -59.15(11)
C6 C7 C8 C3 57.01(11)
C10 C7 C8 C3 178.58(9)
N2 C7 C10 F3 41.30(12)
C6 C7 C10 F3 -75.71(12)
C8 C7 C10 F3 163.50(9)
N2 C7 C10 F1 160.21(9)
C6 C7 C10 F1 43.20(12)
C8 C7 C10 F1 -77.59(11)
N2 C7 C10 F2 -79.79(11)
C6 C7 C10 F2 163.20(9)
C8 C7 C10 F2 42.41(13)
C11 N2 C12 C13 -97.95(11)
C7 N2 C12 C13 129.74(10)
C11 N2 C12 C4 137.07(10)
C7 N2 C12 C4 4.76(12)
C5 C4 C12 N2 51.77(11)
C3 C4 C12 N2 -64.34(11)
C5 C4 C12 C13 -71.09(11)
C3 C4 C12 C13 172.79(9)
N2 C12 C13 C14 170.09(10)
C4 C12 C13 C14 -67.46(13)
C12 C13 C14 C19 -76.72(14)
C12 C13 C14 C15 99.83(13)
C19 C14 C15 C16 0.04(18)
C13 C14 C15 C16 -176.58(11)
C14 C15 C16 C17 -1.22(19)
C15 C16 C17 C18 1.83(18)
C15 C16 C17 O3 177.52(11)
C20 O3 C17 C18 -120.74(12)
C20 O3 C17 C16 63.34(15)
C16 C17 C18 C19 -1.21(18)
O3 C17 C18 C19 -177.11(10)
C17 C18 C19 C14 -0.06(18)
C15 C14 C19 C18 0.62(18)
C13 C14 C19 C18 177.27(11)
C17 O3 C20 F5 -74.34(14)
C17 O3 C20 F4 48.50(15)
C17 O3 C20 F6 167.32(10)
C22 N3 C21 O4 -178.22(13)
C29 N3 C21 O4 2.4(2)
C22 N3 C21 C28 0.13(15)
C29 N3 C21 C28 -179.29(12)
C21 N3 C22 O5 176.66(13)
C29 N3 C22 O5 -3.9(2)
C21 N3 C22 C23 -2.39(15)
C29 N3 C22 C23 177.04(12)
O5 C22 C23 C28 -175.46(13)
N3 C22 C23 C28 3.55(13)
O5 C22 C23 C24 65.33(17)
N3 C22 C23 C24 -115.66(11)
C22 C23 C24 C25 64.91(12)
C28 C23 C24 C25 -51.05(12)
C22 C23 C24 C32 179.96(9)
C28 C23 C24 C32 64.00(11)
C32 C24 C25 C26 -55.60(13)
C23 C24 C25 C26 58.59(14)
C24 C25 C26 C27 -2.16(15)
C31 N4 C27 C26 176.81(10)
C32 N4 C27 C26 -55.06(12)
C31 N4 C27 C30 57.53(13)
C32 N4 C27 C30 -174.33(9)
C31 N4 C27 C28 -66.63(12)
C32 N4 C27 C28 61.51(11)
C25 C26 C27 N4 59.24(13)
C25 C26 C27 C30 178.28(10)
C25 C26 C27 C28 -58.44(13)
O4 C21 C28 C23 -179.64(14)
N3 C21 C28 C23 2.11(13)
O4 C21 C28 C27 -62.12(18)
N3 C21 C28 C27 119.62(11)
C22 C23 C28 C21 -3.33(12)
C24 C23 C28 C21 116.49(10)
C22 C23 C28 C27 -125.93(10)
C24 C23 C28 C27 -6.10(12)
N4 C27 C28 C21 -172.17(9)
C26 C27 C28 C21 -55.96(12)
C30 C27 C28 C21 65.56(13)
N4 C27 C28 C23 -56.24(11)
C26 C27 C28 C23 59.97(11)
C30 C27 C28 C23 -178.51(9)
N4 C27 C30 F7 158.10(10)
C26 C27 C30 F7 40.54(13)
C28 C27 C30 F7 -79.72(12)
N4 C27 C30 F9 39.16(13)
C26 C27 C30 F9 -78.40(12)
C28 C27 C30 F9 161.34(10)
N4 C27 C30 F8 -81.83(12)
C26 C27 C30 F8 160.61(10)
C28 C27 C30 F8 40.35(14)
C31 N4 C32 C33 -104.88(11)
C27 N4 C32 C33 124.05(10)
C31 N4 C32 C24 130.13(10)
C27 N4 C32 C24 -0.94(13)
C25 C24 C32 N4 55.75(12)
C23 C24 C32 N4 -60.65(11)
C25 C24 C32 C33 -65.60(12)
C23 C24 C32 C33 178.00(9)
N4 C32 C33 C34 172.30(10)
C24 C32 C33 C34 -65.76(14)
C32 C33 C34 C35 156.57(12)
C32 C33 C34 C39 -27.88(18)
C39 C34 C35 C36 -1.90(19)
C33 C34 C35 C36 173.88(12)
C34 C35 C36 C37 0.2(2)
C35 C36 C37 C38 0.8(2)
C35 C36 C37 O6 -176.37(12)
C40 O6 C37 C36 -138.67(13)
C40 O6 C37 C38 44.19(19)
C36 C37 C38 C39 -0.2(2)
O6 C37 C38 C39 176.81(12)
C35 C34 C39 C38 2.57(19)
C33 C34 C39 C38 -173.01(12)
C37 C38 C39 C34 -1.6(2)
C37 O6 C40 F11 166.84(12)
C37 O6 C40 F12 46.41(18)
C37 O6 C40 F10 -75.07(16)
